data_4108326
loop_
_publ_author_name
'Ling Li'
'William W. Brennessel'
'William D. Jones'

_publ_contact_author_address 'Department of Chemistry, University of Rochester, Rochester, New York 14627'
_publ_contact_author_email jones@chem.rochester.edu
_publ_contact_author_name 'William D. Jones'
_publ_section_title
;
 An Efficient Low-Temperature Route to Polycyclic Isoquinoline Salt
 Synthesis via C-H Activation with [Cp*MCl2]2 (M = Rh, Ir)
;
_journal_name_full 'Journal of the American Chemical Society'
_journal_page_first 12414
_journal_page_last 12419
_journal_paper_doi 10.1021/ja802415h
_journal_volume 130
_journal_year 2008
_chemical_formula_moiety 'C21 H23 Cl Ir N'
_chemical_formula_sum 'C21 H23 Cl Ir N'
_chemical_formula_weight 517.05
_chemical_name_common jonll13
_chemical_name_systematic
;
 ?
;
_space_group_IT_number 14
_symmetry_cell_setting monoclinic
_symmetry_space_group_name_Hall '-P 2ybc'
_symmetry_space_group_name_H-M 'P 1 21/c 1'
_atom_sites_solution_hydrogens geom
_atom_sites_solution_primary direct
_atom_sites_solution_secondary difmap
_audit_creation_method SHELXL-97
_cell_angle_alpha 90.00
_cell_angle_beta 92.377(2)
_cell_angle_gamma 90.00
_cell_formula_units_Z 8
_cell_length_a 7.4813(10)
_cell_length_b 17.176(2)
_cell_length_c 28.082(4)
_cell_measurement_reflns_used 3829
_cell_measurement_temperature 100.0(1)
_cell_measurement_theta_max 32.93
_cell_measurement_theta_min 2.72
_cell_volume 3605.4(8)
_computing_cell_refinement 'SAINT (Bruker, 2006)'
_computing_data_collection 'APEX2 (Bruker, 2006)'
_computing_data_reduction 'SAINT (Bruker, 2006)'
_computing_molecular_graphics 'SHELXTL (Bruker, 2000)'
_computing_publication_material 'SHELXTL (Bruker, 2000)'
_computing_structure_refinement 'SHELXL-97 (Sheldrick, 1997)'
_computing_structure_solution 'SIR97 (Altomare et al., 1999)'
_diffrn_ambient_temperature 100.0(1)
_diffrn_measured_fraction_theta_full 0.998
_diffrn_measured_fraction_theta_max 0.998
_diffrn_measurement_device_type 'Bruker SMART APEX II CCD Platform'
_diffrn_measurement_method 'area detector, \w scans per \f'
_diffrn_radiation_monochromator graphite
_diffrn_radiation_source 'fine-focus sealed tube'
_diffrn_radiation_type MoK\a
_diffrn_radiation_wavelength 0.71073
_diffrn_reflns_av_R_equivalents 0.0294
_diffrn_reflns_av_sigmaI/netI 0.0221
_diffrn_reflns_limit_h_max 11
_diffrn_reflns_limit_h_min -11
_diffrn_reflns_limit_k_max 25
_diffrn_reflns_limit_k_min -25
_diffrn_reflns_limit_l_max 41
_diffrn_reflns_limit_l_min -41
_diffrn_reflns_number 62966
_diffrn_reflns_theta_full 32.03
_diffrn_reflns_theta_max 32.03
_diffrn_reflns_theta_min 1.87
_exptl_absorpt_coefficient_mu 7.556
_exptl_absorpt_correction_T_max 0.3476
_exptl_absorpt_correction_T_min 0.2072
_exptl_absorpt_correction_type multi-scan
_exptl_absorpt_process_details 'SADABS (Sheldrick, 2007)'
_exptl_crystal_colour yellow-orange
_exptl_crystal_density_diffrn 1.905
_exptl_crystal_description block
_exptl_crystal_F_000 2000
_exptl_crystal_size_max 0.22
_exptl_crystal_size_mid 0.18
_exptl_crystal_size_min 0.14
_refine_diff_density_max 1.274
_refine_diff_density_min -1.025
_refine_diff_density_rms 0.127
_refine_ls_extinction_method none
_refine_ls_goodness_of_fit_ref 1.147
_refine_ls_hydrogen_treatment constr
_refine_ls_matrix_type full
_refine_ls_number_parameters 445
_refine_ls_number_reflns 12519
_refine_ls_number_restraints 0
_refine_ls_restrained_S_all 1.147
_refine_ls_R_factor_all 0.0272
_refine_ls_R_factor_gt 0.0238
_refine_ls_shift/su_max 0.008
_refine_ls_shift/su_mean 0.000
_refine_ls_structure_factor_coef Fsqd
_refine_ls_weighting_details 'calc w=1/[\s^2^(Fo^2^)+(0.0122P)^2^+7.3669P] where P=(Fo^2^+2Fc^2^)/3'
_refine_ls_weighting_scheme calc
_refine_ls_wR_factor_gt 0.0465
_refine_ls_wR_factor_ref 0.0474
_reflns_number_gt 11690
_reflns_number_total 12519
_reflns_threshold_expression >2sigma(I)
_cod_data_source_file ja802415h_si_002_04.cif
_cod_data_source_block jonll13=2'b
_cod_database_code 4108326

loop_
_symmetry_equiv_pos_as_xyz
'x, y, z'
'-x, y+1/2, -z+1/2'
'-x, -y, -z'
'x, -y-1/2, z-1/2'

loop_
_atom_site_label
_atom_site_type_symbol
_atom_site_fract_x
_atom_site_fract_y
_atom_site_fract_z
_atom_site_U_iso_or_equiv
_atom_site_adp_type
_atom_site_occupancy
_atom_site_symmetry_multiplicity
_atom_site_calc_flag
_atom_site_refinement_flags
_atom_site_disorder_assembly
_atom_site_disorder_group
Ir1 Ir 0.233930(12) 0.339094(5) 0.911966(3) 0.01029(2) Uani 1 1 d . . .
Cl1 Cl 0.52268(8) 0.37661(4) 0.88600(2) 0.01849(12) Uani 1 1 d . A .
N1 N 0.3436(3) 0.34982(13) 0.98092(8) 0.0127(4) Uani 0.70(3) 1 d P A 1
C1 C 0.3330(3) 0.22973(14) 0.92489(9) 0.0148(5) Uani 0.70(3) 1 d P A 1
N1' N 0.3330(3) 0.22973(14) 0.92489(9) 0.0148(5) Uani 0.30(3) 1 d P A 5
C1' C 0.3436(3) 0.34982(13) 0.98092(8) 0.0127(4) Uani 0.30(3) 1 d P A 5
C2 C 0.3303(4) 0.16896(16) 0.89265(10) 0.0200(5) Uani 1 1 d . . .
H2A H 0.2894 0.1784 0.8607 0.024 Uiso 1 1 calc R A 1
C3 C 0.3858(4) 0.09443(17) 0.90563(10) 0.0212(5) Uani 1 1 d . A .
H3A H 0.3815 0.0535 0.8828 0.025 Uiso 1 1 calc R . .
C4 C 0.4477(4) 0.07998(16) 0.95230(11) 0.0210(5) Uani 1 1 d . . .
H4A H 0.4825 0.0288 0.9616 0.025 Uiso 1 1 calc R A .
C5 C 0.4585(4) 0.14014(16) 0.98493(10) 0.0185(5) Uani 1 1 d . A .
H5A H 0.5033 0.1309 1.0166 0.022 Uiso 1 1 calc R . .
C6 C 0.4027(3) 0.21520(15) 0.97099(9) 0.0134(4) Uani 1 1 d . . .
C7 C 0.4148(3) 0.28390(14) 1.00154(9) 0.0123(4) Uani 1 1 d . A .
C8 C 0.4953(4) 0.28542(16) 1.04752(9) 0.0163(5) Uani 1 1 d . . .
H8A H 0.5434 0.2392 1.0615 0.020 Uiso 1 1 calc R A .
C9 C 0.5037(4) 0.35509(17) 1.07233(9) 0.0194(5) Uani 1 1 d . A .
H9A H 0.5573 0.3568 1.1036 0.023 Uiso 1 1 calc R . .
C10 C 0.4337(4) 0.42261(16) 1.05153(10) 0.0193(5) Uani 1 1 d . . .
H10A H 0.4393 0.4707 1.0682 0.023 Uiso 1 1 calc R A .
C11 C 0.3556(4) 0.41820(16) 1.00592(9) 0.0165(5) Uani 1 1 d . A .
H11A H 0.3087 0.4643 0.9915 0.020 Uiso 1 1 calc R B 1
C12 C 0.0950(4) 0.41570(17) 0.85796(10) 0.0191(5) Uani 1 1 d . A .
C13 C 0.0302(4) 0.43344(15) 0.90275(10) 0.0175(5) Uani 1 1 d . A .
C14 C -0.0440(3) 0.36316(15) 0.92247(9) 0.0141(4) Uani 1 1 d . A .
C15 C -0.0307(3) 0.30266(15) 0.88731(10) 0.0162(5) Uani 1 1 d . A .
C16 C 0.0613(4) 0.33406(17) 0.84751(9) 0.0185(5) Uani 1 1 d . A .
C17 C 0.1835(4) 0.4720(2) 0.82568(11) 0.0291(7) Uani 1 1 d . . .
H17A H 0.0939 0.4940 0.8031 0.044 Uiso 1 1 calc R A .
H17B H 0.2755 0.4449 0.8082 0.044 Uiso 1 1 calc R . .
H17C H 0.2390 0.5140 0.8447 0.044 Uiso 1 1 calc R . .
C18 C 0.0238(4) 0.51255(17) 0.92518(12) 0.0269(6) Uani 1 1 d . . .
H18A H -0.0780 0.5417 0.9112 0.040 Uiso 1 1 calc R A .
H18B H 0.1349 0.5406 0.9194 0.040 Uiso 1 1 calc R . .
H18C H 0.0103 0.5071 0.9596 0.040 Uiso 1 1 calc R . .
C19 C -0.1345(4) 0.35621(19) 0.96885(10) 0.0222(6) Uani 1 1 d . . .
H19A H -0.2496 0.3835 0.9666 0.033 Uiso 1 1 calc R A .
H19B H -0.0586 0.3795 0.9943 0.033 Uiso 1 1 calc R . .
H19C H -0.1546 0.3011 0.9760 0.033 Uiso 1 1 calc R . .
C20 C -0.1095(4) 0.22297(17) 0.89021(12) 0.0250(6) Uani 1 1 d . . .
H20A H -0.2386 0.2257 0.8830 0.038 Uiso 1 1 calc R A .
H20B H -0.0875 0.2021 0.9224 0.038 Uiso 1 1 calc R . .
H20C H -0.0540 0.1888 0.8671 0.038 Uiso 1 1 calc R . .
C21 C 0.1069(4) 0.2954(2) 0.80160(11) 0.0277(7) Uani 1 1 d . . .
H21A H 0.0574 0.3259 0.7747 0.042 Uiso 1 1 calc R A .
H21B H 0.0560 0.2428 0.8005 0.042 Uiso 1 1 calc R . .
H21C H 0.2372 0.2922 0.7997 0.042 Uiso 1 1 calc R . .
Ir2 Ir 0.914104(12) 0.371313(5) 0.651380(3) 0.01027(2) Uani 1 1 d . . .
Cl2 Cl 0.61989(8) 0.38528(4) 0.61483(2) 0.01591(11) Uani 1 1 d . C .
N2 N 0.8295(3) 0.44618(13) 0.70385(8) 0.0135(4) Uani 0.62(3) 1 d P C 1
C22 C 0.7992(3) 0.29553(14) 0.69825(8) 0.0142(5) Uani 0.62(3) 1 d P C 1
C22' C 0.8295(3) 0.44618(13) 0.70385(8) 0.0135(4) Uani 0.38(3) 1 d P C 5
N2' N 0.7992(3) 0.29553(14) 0.69825(8) 0.0142(5) Uani 0.38(3) 1 d P C 5
C23 C 0.7873(4) 0.21539(16) 0.69332(10) 0.0186(5) Uani 1 1 d . . .
H23A H 0.8351 0.1916 0.6661 0.022 Uiso 1 1 calc R C 1
C24 C 0.7083(4) 0.16889(17) 0.72673(11) 0.0220(6) Uani 1 1 d . C .
H24A H 0.7034 0.1141 0.7224 0.026 Uiso 1 1 calc R . .
C25 C 0.6357(4) 0.20285(17) 0.76693(10) 0.0203(5) Uani 1 1 d . . .
H25A H 0.5813 0.1713 0.7901 0.024 Uiso 1 1 calc R C .
C26 C 0.6440(4) 0.28265(16) 0.77258(9) 0.0169(5) Uani 1 1 d . C .
H26A H 0.5950 0.3064 0.7997 0.020 Uiso 1 1 calc R . .
C27 C 0.7251(3) 0.32867(15) 0.73812(9) 0.0137(4) Uani 1 1 d . . .
C28 C 0.7449(3) 0.41283(15) 0.74151(8) 0.0125(4) Uani 1 1 d . C .
C29 C 0.6859(4) 0.45857(16) 0.77910(9) 0.0161(5) Uani 1 1 d . . .
H29A H 0.6299 0.4348 0.8051 0.019 Uiso 1 1 calc R C .
C30 C 0.7095(4) 0.53848(16) 0.77821(10) 0.0197(5) Uani 1 1 d . C .
H30A H 0.6697 0.5699 0.8035 0.024 Uiso 1 1 calc R . .
C31 C 0.7921(4) 0.57231(16) 0.73983(10) 0.0208(5) Uani 1 1 d . . .
H31A H 0.8084 0.6271 0.7386 0.025 Uiso 1 1 calc R C .
C32 C 0.8504(4) 0.52533(16) 0.70342(9) 0.0172(5) Uani 1 1 d . C .
H32A H 0.9066 0.5489 0.6773 0.021 Uiso 1 1 calc R D 1
C33 C 1.0419(4) 0.37485(18) 0.58092(9) 0.0195(5) Uani 1 1 d . C .
C34 C 1.1110(4) 0.43686(16) 0.60986(10) 0.0184(5) Uani 1 1 d . C .
C35 C 1.1942(3) 0.40279(16) 0.65207(9) 0.0159(5) Uani 1 1 d . C .
C36 C 1.1773(3) 0.31973(16) 0.64827(9) 0.0153(5) Uani 1 1 d . C .
C37 C 1.0790(4) 0.30218(16) 0.60413(9) 0.0170(5) Uani 1 1 d . C .
C38 C 0.9480(4) 0.3844(3) 0.53310(11) 0.0351(8) Uani 1 1 d . . .
H38A H 1.0364 0.3850 0.5083 0.053 Uiso 1 1 calc R C .
H38B H 0.8812 0.4334 0.5323 0.053 Uiso 1 1 calc R . .
H38C H 0.8651 0.3409 0.5274 0.053 Uiso 1 1 calc R . .
C39 C 1.1138(5) 0.52140(19) 0.59611(14) 0.0343(8) Uani 1 1 d . . .
H39A H 1.1918 0.5285 0.5693 0.052 Uiso 1 1 calc R C .
H39B H 1.1591 0.5524 0.6233 0.052 Uiso 1 1 calc R . .
H39C H 0.9923 0.5384 0.5868 0.052 Uiso 1 1 calc R . .
C40 C 1.2934(4) 0.4461(2) 0.69118(12) 0.0284(7) Uani 1 1 d . . .
H40A H 1.4127 0.4601 0.6808 0.043 Uiso 1 1 calc R C .
H40B H 1.3051 0.4130 0.7196 0.043 Uiso 1 1 calc R . .
H40C H 1.2275 0.4935 0.6988 0.043 Uiso 1 1 calc R . .
C41 C 1.2622(4) 0.2604(2) 0.68096(11) 0.0270(6) Uani 1 1 d . . .
H41A H 1.3762 0.2435 0.6684 0.041 Uiso 1 1 calc R C .
H41B H 1.1824 0.2154 0.6833 0.041 Uiso 1 1 calc R . .
H41C H 1.2837 0.2832 0.7126 0.041 Uiso 1 1 calc R . .
C42 C 1.0391(4) 0.2233(2) 0.58386(12) 0.0300(7) Uani 1 1 d . . .
H42A H 1.1167 0.2133 0.5573 0.045 Uiso 1 1 calc R C .
H42B H 0.9137 0.2211 0.5724 0.045 Uiso 1 1 calc R . .
H42C H 1.0609 0.1838 0.6086 0.045 Uiso 1 1 calc R . .

loop_
_atom_site_aniso_label
_atom_site_aniso_U_11
_atom_site_aniso_U_22
_atom_site_aniso_U_33
_atom_site_aniso_U_23
_atom_site_aniso_U_13
_atom_site_aniso_U_12
Ir1 0.00993(4) 0.01098(4) 0.00988(4) 0.00045(3) -0.00033(3) 0.00176(3)
Cl1 0.0122(3) 0.0292(3) 0.0141(3) 0.0030(2) 0.0020(2) 0.0000(2)
N1 0.0111(10) 0.0157(10) 0.0114(9) 0.0016(8) 0.0012(7) -0.0007(8)
C1 0.0144(11) 0.0144(11) 0.0156(11) -0.0005(9) -0.0005(8) 0.0026(8)
N1' 0.0144(11) 0.0144(11) 0.0156(11) -0.0005(9) -0.0005(8) 0.0026(8)
C1' 0.0111(10) 0.0157(10) 0.0114(9) 0.0016(8) 0.0012(7) -0.0007(8)
C2 0.0233(13) 0.0155(12) 0.0210(12) -0.0013(10) -0.0016(10) 0.0053(10)
C3 0.0231(14) 0.0166(12) 0.0236(13) -0.0042(10) -0.0026(10) 0.0053(10)
C4 0.0224(13) 0.0136(11) 0.0267(14) 0.0009(10) -0.0031(11) 0.0039(10)
C5 0.0206(13) 0.0167(12) 0.0180(12) 0.0026(10) -0.0021(10) 0.0027(10)
C6 0.0121(11) 0.0135(10) 0.0145(11) 0.0011(9) 0.0001(8) 0.0015(8)
C7 0.0098(10) 0.0148(11) 0.0122(10) 0.0031(8) 0.0007(8) -0.0003(8)
C8 0.0160(12) 0.0191(12) 0.0135(11) 0.0038(9) -0.0017(9) -0.0001(9)
C9 0.0196(13) 0.0257(14) 0.0126(11) -0.0009(10) -0.0022(9) -0.0022(10)
C10 0.0224(13) 0.0179(12) 0.0172(12) -0.0035(10) -0.0018(10) -0.0032(10)
C11 0.0180(12) 0.0156(11) 0.0159(11) 0.0002(9) -0.0002(9) -0.0007(9)
C12 0.0152(12) 0.0248(13) 0.0171(12) 0.0112(10) -0.0013(9) 0.0031(10)
C13 0.0167(12) 0.0125(11) 0.0231(13) 0.0028(9) -0.0025(10) 0.0011(9)
C14 0.0125(11) 0.0159(11) 0.0139(10) 0.0020(9) 0.0005(8) 0.0024(9)
C15 0.0114(11) 0.0146(11) 0.0223(12) -0.0009(10) -0.0032(9) 0.0012(9)
C16 0.0163(12) 0.0263(14) 0.0125(11) -0.0026(10) -0.0024(9) 0.0069(10)
C17 0.0263(15) 0.0355(17) 0.0256(15) 0.0164(13) 0.0018(12) -0.0009(13)
C18 0.0276(15) 0.0157(13) 0.0372(17) -0.0027(12) -0.0024(13) 0.0022(11)
C19 0.0185(13) 0.0314(15) 0.0169(12) 0.0023(11) 0.0031(10) 0.0023(11)
C20 0.0235(14) 0.0163(13) 0.0347(16) -0.0003(12) -0.0052(12) -0.0038(11)
C21 0.0233(14) 0.0404(18) 0.0192(13) -0.0065(12) -0.0027(11) 0.0096(13)
Ir2 0.00955(4) 0.01171(4) 0.00960(4) -0.00091(3) 0.00102(3) 0.00056(3)
Cl2 0.0119(3) 0.0208(3) 0.0149(3) -0.0037(2) -0.0015(2) 0.0008(2)
N2 0.0132(10) 0.0144(10) 0.0126(10) -0.0025(8) -0.0019(8) 0.0030(8)
C22 0.0118(10) 0.0159(11) 0.0150(10) 0.0023(8) 0.0005(8) -0.0012(8)
C22' 0.0132(10) 0.0144(10) 0.0126(10) -0.0025(8) -0.0019(8) 0.0030(8)
N2' 0.0118(10) 0.0159(11) 0.0150(10) 0.0023(8) 0.0005(8) -0.0012(8)
C23 0.0199(13) 0.0188(12) 0.0171(12) -0.0026(10) 0.0023(9) -0.0019(10)
C24 0.0251(14) 0.0160(12) 0.0252(14) -0.0010(10) 0.0033(11) -0.0050(10)
C25 0.0215(13) 0.0195(13) 0.0198(12) 0.0022(10) 0.0013(10) -0.0057(10)
C26 0.0167(12) 0.0208(12) 0.0134(11) 0.0010(9) 0.0021(9) -0.0021(10)
C27 0.0102(10) 0.0162(11) 0.0144(10) -0.0001(9) -0.0003(8) -0.0004(8)
C28 0.0111(10) 0.0148(11) 0.0115(10) 0.0002(8) 0.0001(8) 0.0031(8)
C29 0.0162(12) 0.0185(12) 0.0138(11) -0.0012(9) 0.0033(9) 0.0009(9)
C30 0.0228(13) 0.0187(12) 0.0179(12) -0.0046(10) 0.0037(10) 0.0046(10)
C31 0.0274(14) 0.0146(12) 0.0206(13) -0.0015(10) 0.0047(11) 0.0030(10)
C32 0.0199(12) 0.0181(12) 0.0136(11) 0.0018(9) 0.0019(9) 0.0040(10)
C33 0.0138(12) 0.0322(15) 0.0127(11) -0.0002(10) 0.0035(9) 0.0026(10)
C34 0.0175(12) 0.0173(12) 0.0210(12) 0.0032(10) 0.0078(10) -0.0004(10)
C35 0.0094(10) 0.0215(12) 0.0169(11) -0.0068(10) 0.0026(8) -0.0015(9)
C36 0.0111(11) 0.0201(12) 0.0149(11) 0.0015(9) 0.0038(8) 0.0036(9)
C37 0.0166(12) 0.0184(12) 0.0163(11) -0.0054(9) 0.0059(9) -0.0009(9)
C38 0.0235(15) 0.068(3) 0.0135(13) 0.0046(14) 0.0012(11) 0.0081(16)
C39 0.0368(18) 0.0215(15) 0.046(2) 0.0120(14) 0.0216(16) 0.0019(13)
C40 0.0157(13) 0.0402(18) 0.0292(15) -0.0189(14) 0.0012(11) -0.0029(12)
C41 0.0201(14) 0.0358(17) 0.0254(14) 0.0111(13) 0.0046(11) 0.0123(12)
C42 0.0276(16) 0.0302(16) 0.0332(16) -0.0182(13) 0.0133(13) -0.0081(13)

loop_
_atom_type_symbol
_atom_type_description
_atom_type_scat_dispersion_real
_atom_type_scat_dispersion_imag
_atom_type_scat_source
C C 0.0033 0.0016 'International Tables Vol C Tables 4.2.6.8 and 6.1.1.4'
H H 0.0000 0.0000 'International Tables Vol C Tables 4.2.6.8 and 6.1.1.4'
N N 0.0061 0.0033 'International Tables Vol C Tables 4.2.6.8 and 6.1.1.4'
Cl Cl 0.1484 0.1585 'International Tables Vol C Tables 4.2.6.8 and 6.1.1.4'
Ir Ir -1.4442 7.9887 'International Tables Vol C Tables 4.2.6.8 and 6.1.1.4'

loop_
_geom_angle_atom_site_label_1
_geom_angle_atom_site_label_2
_geom_angle_atom_site_label_3
_geom_angle
C1 Ir1 N1 77.89(9)
C1 Ir1 C14 119.81(10)
N1 Ir1 C14 101.63(9)
C1 Ir1 C15 96.39(10)
N1 Ir1 C15 130.12(10)
C14 Ir1 C15 38.98(10)
C1 Ir1 C16 107.97(10)
N1 Ir1 C16 166.74(9)
C14 Ir1 C16 65.11(10)
C15 Ir1 C16 38.75(10)
C1 Ir1 C12 144.76(10)
N1 Ir1 C12 137.32(10)
C14 Ir1 C12 63.54(10)
C15 Ir1 C12 63.81(10)
C16 Ir1 C12 38.41(11)
C1 Ir1 C13 158.05(10)
N1 Ir1 C13 106.55(9)
C14 Ir1 C13 38.51(10)
C15 Ir1 C13 63.98(10)
C16 Ir1 C13 63.55(10)
C12 Ir1 C13 36.56(10)
C1 Ir1 Cl1 88.64(7)
N1 Ir1 Cl1 86.19(6)
C14 Ir1 Cl1 151.42(7)
C15 Ir1 Cl1 143.62(8)
C16 Ir1 Cl1 105.57(8)
C12 Ir1 Cl1 92.01(7)
C13 Ir1 Cl1 112.91(7)
C7 N1 C11 118.4(2)
C7 N1 Ir1 116.87(17)
C11 N1 Ir1 124.63(18)
C2 C1 C6 117.8(2)
C2 C1 Ir1 125.60(19)
C6 C1 Ir1 116.52(18)
C1 C2 C3 121.9(3)
C1 C2 H2A 119.1
C3 C2 H2A 119.1
C2 C3 C4 119.6(3)
C2 C3 H3A 120.2
C4 C3 H3A 120.2
C5 C4 C3 119.9(3)
C5 C4 H4A 120.1
C3 C4 H4A 120.1
C4 C5 C6 119.5(2)
C4 C5 H5A 120.2
C6 C5 H5A 120.2
C1 C6 C5 121.1(2)
C1 C6 C7 114.3(2)
C5 C6 C7 124.6(2)
N1 C7 C8 121.2(2)
N1 C7 C6 114.0(2)
C8 C7 C6 124.8(2)
C9 C8 C7 119.2(2)
C9 C8 H8A 120.4
C7 C8 H8A 120.4
C8 C9 C10 120.0(2)
C8 C9 H9A 120.0
C10 C9 H9A 120.0
C11 C10 C9 118.6(3)
C11 C10 H10A 120.7
C9 C10 H10A 120.7
N1 C11 C10 122.4(2)
N1 C11 H11A 118.8
C10 C11 H11A 118.8
C13 C12 C16 109.1(2)
C13 C12 C17 125.5(3)
C16 C12 C17 125.3(3)
C13 C12 Ir1 71.75(15)
C16 C12 Ir1 68.92(14)
C17 C12 Ir1 125.9(2)
C12 C13 C14 108.3(2)
C12 C13 C18 126.4(3)
C14 C13 C18 125.1(3)
C12 C13 Ir1 71.70(15)
C14 C13 Ir1 67.76(14)
C18 C13 Ir1 130.0(2)
C15 C14 C13 107.5(2)
C15 C14 C19 125.8(2)
C13 C14 C19 126.4(2)
C15 C14 Ir1 70.89(14)
C13 C14 Ir1 73.73(15)
C19 C14 Ir1 125.31(18)
C14 C15 C16 108.1(2)
C14 C15 C20 125.8(3)
C16 C15 C20 126.0(3)
C14 C15 Ir1 70.13(14)
C16 C15 Ir1 71.33(15)
C20 C15 Ir1 127.28(19)
C15 C16 C12 106.8(2)
C15 C16 C21 129.3(3)
C12 C16 C21 123.8(3)
C15 C16 Ir1 69.92(14)
C12 C16 Ir1 72.67(15)
C21 C16 Ir1 125.57(19)
C12 C17 H17A 109.5
C12 C17 H17B 109.5
H17A C17 H17B 109.5
C12 C17 H17C 109.5
H17A C17 H17C 109.5
H17B C17 H17C 109.5
C13 C18 H18A 109.5
C13 C18 H18B 109.5
H18A C18 H18B 109.5
C13 C18 H18C 109.5
H18A C18 H18C 109.5
H18B C18 H18C 109.5
C14 C19 H19A 109.5
C14 C19 H19B 109.5
H19A C19 H19B 109.5
C14 C19 H19C 109.5
H19A C19 H19C 109.5
H19B C19 H19C 109.5
C15 C20 H20A 109.5
C15 C20 H20B 109.5
H20A C20 H20B 109.5
C15 C20 H20C 109.5
H20A C20 H20C 109.5
H20B C20 H20C 109.5
C16 C21 H21A 109.5
C16 C21 H21B 109.5
H21A C21 H21B 109.5
C16 C21 H21C 109.5
H21A C21 H21C 109.5
H21B C21 H21C 109.5
C22 Ir2 N2 77.91(10)
C22 Ir2 C35 125.50(10)
N2 Ir2 C35 99.36(9)
C22 Ir2 C36 99.85(10)
N2 Ir2 C36 125.97(9)
C35 Ir2 C36 38.76(10)
C22 Ir2 C37 107.66(10)
N2 Ir2 C37 163.62(10)
C35 Ir2 C37 64.69(10)
C36 Ir2 C37 38.72(10)
C22 Ir2 C34 163.08(10)
N2 Ir2 C34 106.68(10)
C35 Ir2 C34 38.31(10)
C36 Ir2 C34 64.05(10)
C37 Ir2 C34 63.64(10)
C22 Ir2 C33 141.90(11)
N2 Ir2 C33 140.07(10)
C35 Ir2 C33 63.32(10)
C36 Ir2 C33 63.37(10)
C37 Ir2 C33 37.64(10)
C34 Ir2 C33 37.26(11)
C22 Ir2 Cl2 86.40(7)
N2 Ir2 Cl2 86.59(6)
C35 Ir2 Cl2 148.10(8)
C36 Ir2 Cl2 147.44(7)
C37 Ir2 Cl2 108.88(7)
C34 Ir2 Cl2 109.92(8)
C33 Ir2 Cl2 92.13(7)
C32 N2 C28 118.4(2)
C32 N2 Ir2 124.83(18)
C28 N2 Ir2 116.77(17)
C23 C22 C27 117.4(2)
C23 C22 Ir2 126.11(19)
C27 C22 Ir2 116.46(18)
C24 C23 C22 122.2(3)
C24 C23 H23A 118.9
C22 C23 H23A 118.9
C23 C24 C25 119.8(3)
C23 C24 H24A 120.1
C25 C24 H24A 120.1
C26 C25 C24 119.3(3)
C26 C25 H25A 120.4
C24 C25 H25A 120.4
C25 C26 C27 119.8(2)
C25 C26 H26A 120.1
C27 C26 H26A 120.1
C22 C27 C26 121.4(2)
C22 C27 C28 114.6(2)
C26 C27 C28 123.9(2)
N2 C28 C29 120.9(2)
N2 C28 C27 114.3(2)
C29 C28 C27 124.8(2)
C30 C29 C28 119.9(2)
C30 C29 H29A 120.1
C28 C29 H29A 120.1
C29 C30 C31 119.3(2)
C29 C30 H30A 120.4
C31 C30 H30A 120.4
C32 C31 C30 119.4(3)
C32 C31 H31A 120.3
C30 C31 H31A 120.3
N2 C32 C31 122.1(2)
N2 C32 H32A 118.9
C31 C32 H32A 118.9
C34 C33 C37 109.5(2)
C34 C33 C38 125.1(3)
C37 C33 C38 125.4(3)
C34 C33 Ir2 70.92(15)
C37 C33 Ir2 69.79(14)
C38 C33 Ir2 126.5(2)
C33 C34 C35 107.5(2)
C33 C34 C39 125.8(3)
C35 C34 C39 126.4(3)
C33 C34 Ir2 71.81(15)
C35 C34 Ir2 68.62(14)
C39 C34 Ir2 129.9(2)
C36 C35 C34 108.0(2)
C36 C35 C40 126.0(3)
C34 C35 C40 125.9(3)
C36 C35 Ir2 70.67(14)
C34 C35 Ir2 73.07(15)
C40 C35 Ir2 125.54(18)
C35 C36 C37 108.1(2)
C35 C36 C41 126.7(3)
C37 C36 C41 124.9(3)
C35 C36 Ir2 70.58(14)
C37 C36 Ir2 71.88(14)
C41 C36 Ir2 128.19(19)
C33 C37 C36 106.9(2)
C33 C37 C42 125.8(3)
C36 C37 C42 127.0(3)
C33 C37 Ir2 72.57(15)
C36 C37 Ir2 69.40(14)
C42 C37 Ir2 127.70(19)
C33 C38 H38A 109.5
C33 C38 H38B 109.5
H38A C38 H38B 109.5
C33 C38 H38C 109.5
H38A C38 H38C 109.5
H38B C38 H38C 109.5
C34 C39 H39A 109.5
C34 C39 H39B 109.5
H39A C39 H39B 109.5
C34 C39 H39C 109.5
H39A C39 H39C 109.5
H39B C39 H39C 109.5
C35 C40 H40A 109.5
C35 C40 H40B 109.5
H40A C40 H40B 109.5
C35 C40 H40C 109.5
H40A C40 H40C 109.5
H40B C40 H40C 109.5
C36 C41 H41A 109.5
C36 C41 H41B 109.5
H41A C41 H41B 109.5
C36 C41 H41C 109.5
H41A C41 H41C 109.5
H41B C41 H41C 109.5
C37 C42 H42A 109.5
C37 C42 H42B 109.5
H42A C42 H42B 109.5
C37 C42 H42C 109.5
H42A C42 H42C 109.5
H42B C42 H42C 109.5

loop_
_geom_bond_atom_site_label_1
_geom_bond_atom_site_label_2
_geom_bond_distance
Ir1 C1 2.046(2)
Ir1 N1 2.080(2)
Ir1 C14 2.153(3)
Ir1 C15 2.163(3)
Ir1 C16 2.182(3)
Ir1 C12 2.232(3)
Ir1 C13 2.232(3)
Ir1 Cl1 2.3968(7)
N1 C7 1.369(3)
N1 C11 1.369(3)
C1 C2 1.381(4)
C1 C6 1.398(3)
C2 C3 1.390(4)
C2 H2A 0.9500
C3 C4 1.394(4)
C3 H3A 0.9500
C4 C5 1.381(4)
C4 H4A 0.9500
C5 C6 1.406(4)
C5 H5A 0.9500
C6 C7 1.459(3)
C7 C8 1.402(3)
C8 C9 1.385(4)
C8 H8A 0.9500
C9 C10 1.391(4)
C9 H9A 0.9500
C10 C11 1.388(4)
C10 H10A 0.9500
C11 H11A 0.9500
C12 C13 1.400(4)
C12 C16 1.453(4)
C12 C17 1.499(4)
C13 C14 1.448(4)
C13 C18 1.499(4)
C14 C15 1.440(4)
C14 C19 1.497(4)
C15 C16 1.441(4)
C15 C20 1.494(4)
C16 C21 1.502(4)
C17 H17A 0.9800
C17 H17B 0.9800
C17 H17C 0.9800
C18 H18A 0.9800
C18 H18B 0.9800
C18 H18C 0.9800
C19 H19A 0.9800
C19 H19B 0.9800
C19 H19C 0.9800
C20 H20A 0.9800
C20 H20B 0.9800
C20 H20C 0.9800
C21 H21A 0.9800
C21 H21B 0.9800
C21 H21C 0.9800
Ir2 C22 2.064(2)
Ir2 N2 2.074(2)
Ir2 C35 2.163(3)
Ir2 C36 2.164(2)
Ir2 C37 2.197(3)
Ir2 C34 2.222(3)
Ir2 C33 2.234(3)
Ir2 Cl2 2.4017(7)
N2 C32 1.369(4)
N2 C28 1.379(3)
C22 C23 1.386(4)
C22 C27 1.391(3)
C23 C24 1.383(4)
C23 H23A 0.9500
C24 C25 1.400(4)
C24 H24A 0.9500
C25 C26 1.381(4)
C25 H25A 0.9500
C26 C27 1.407(4)
C26 H26A 0.9500
C27 C28 1.456(4)
C28 C29 1.402(3)
C29 C30 1.384(4)
C29 H29A 0.9500
C30 C31 1.392(4)
C30 H30A 0.9500
C31 C32 1.387(4)
C31 H31A 0.9500
C32 H32A 0.9500
C33 C34 1.424(4)
C33 C37 1.430(4)
C33 C38 1.498(4)
C34 C35 1.440(4)
C34 C39 1.503(4)
C35 C36 1.436(4)
C35 C40 1.498(4)
C36 C37 1.446(4)
C36 C41 1.496(4)
C37 C42 1.495(4)
C38 H38A 0.9800
C38 H38B 0.9800
C38 H38C 0.9800
C39 H39A 0.9800
C39 H39B 0.9800
C39 H39C 0.9800
C40 H40A 0.9800
C40 H40B 0.9800
C40 H40C 0.9800
C41 H41A 0.9800
C41 H41B 0.9800
C41 H41C 0.9800
C42 H42A 0.9800
C42 H42B 0.9800
C42 H42C 0.9800

loop_
_geom_torsion_atom_site_label_1
_geom_torsion_atom_site_label_2
_geom_torsion_atom_site_label_3
_geom_torsion_atom_site_label_4
_geom_torsion
C1 Ir1 N1 C7 -3.25(18)
C14 Ir1 N1 C7 115.10(18)
C15 Ir1 N1 C7 84.9(2)
C16 Ir1 N1 C7 114.5(4)
C12 Ir1 N1 C7 178.50(17)
C13 Ir1 N1 C7 154.55(18)
Cl1 Ir1 N1 C7 -92.67(18)
C1 Ir1 N1 C11 174.0(2)
C14 Ir1 N1 C11 -67.7(2)
C15 Ir1 N1 C11 -97.8(2)
C16 Ir1 N1 C11 -68.3(5)
C12 Ir1 N1 C11 -4.3(3)
C13 Ir1 N1 C11 -28.2(2)
Cl1 Ir1 N1 C11 84.6(2)
N1 Ir1 C1 C2 -176.9(3)
C14 Ir1 C1 C2 86.5(3)
C15 Ir1 C1 C2 53.4(3)
C16 Ir1 C1 C2 15.5(3)
C12 Ir1 C1 C2 1.1(3)
C13 Ir1 C1 C2 78.9(4)
Cl1 Ir1 C1 C2 -90.5(2)
N1 Ir1 C1 C6 5.79(19)
C14 Ir1 C1 C6 -90.8(2)
C15 Ir1 C1 C6 -123.9(2)
C16 Ir1 C1 C6 -161.88(19)
C12 Ir1 C1 C6 -176.26(17)
C13 Ir1 C1 C6 -98.5(3)
Cl1 Ir1 C1 C6 92.19(19)
C6 C1 C2 C3 3.3(4)
Ir1 C1 C2 C3 -174.0(2)
C1 C2 C3 C4 -0.6(5)
C2 C3 C4 C5 -1.9(5)
C3 C4 C5 C6 1.5(4)
C2 C1 C6 C5 -3.7(4)
Ir1 C1 C6 C5 173.9(2)
C2 C1 C6 C7 175.0(2)
Ir1 C1 C6 C7 -7.4(3)
C4 C5 C6 C1 1.3(4)
C4 C5 C6 C7 -177.2(3)
C11 N1 C7 C8 1.2(4)
Ir1 N1 C7 C8 178.65(19)
C11 N1 C7 C6 -177.1(2)
Ir1 N1 C7 C6 0.3(3)
C1 C6 C7 N1 4.5(3)
C5 C6 C7 N1 -176.8(2)
C1 C6 C7 C8 -173.7(2)
C5 C6 C7 C8 4.9(4)
N1 C7 C8 C9 -0.4(4)
C6 C7 C8 C9 177.7(2)
C7 C8 C9 C10 -0.3(4)
C8 C9 C10 C11 0.3(4)
C7 N1 C11 C10 -1.3(4)
Ir1 N1 C11 C10 -178.5(2)
C9 C10 C11 N1 0.6(4)
C1 Ir1 C12 C13 142.17(18)
N1 Ir1 C12 C13 -40.8(2)
C14 Ir1 C12 C13 37.23(16)
C15 Ir1 C12 C13 80.94(17)
C16 Ir1 C12 C13 119.8(2)
Cl1 Ir1 C12 C13 -127.35(15)
C1 Ir1 C12 C16 22.4(2)
N1 Ir1 C12 C16 -160.61(15)
C14 Ir1 C12 C16 -82.58(17)
C15 Ir1 C12 C16 -38.88(15)
C13 Ir1 C12 C16 -119.8(2)
Cl1 Ir1 C12 C16 112.83(15)
C1 Ir1 C12 C17 -96.7(3)
N1 Ir1 C12 C17 80.3(3)
C14 Ir1 C12 C17 158.3(3)
C15 Ir1 C12 C17 -158.0(3)
C16 Ir1 C12 C17 -119.1(3)
C13 Ir1 C12 C17 121.1(3)
Cl1 Ir1 C12 C17 -6.3(3)
C16 C12 C13 C14 1.0(3)
C17 C12 C13 C14 -179.6(3)
Ir1 C12 C13 C14 -58.02(18)
C16 C12 C13 C18 -174.4(3)
C17 C12 C13 C18 5.1(5)
Ir1 C12 C13 C18 126.7(3)
C16 C12 C13 Ir1 58.98(18)
C17 C12 C13 Ir1 -121.6(3)
C1 Ir1 C13 C12 -108.8(3)
N1 Ir1 C13 C12 152.48(16)
C14 Ir1 C13 C12 -119.6(2)
C15 Ir1 C13 C12 -80.43(18)
C16 Ir1 C13 C12 -37.02(17)
Cl1 Ir1 C13 C12 59.60(17)
C1 Ir1 C13 C14 10.7(3)
N1 Ir1 C13 C14 -87.97(16)
C15 Ir1 C13 C14 39.12(15)
C16 Ir1 C13 C14 82.54(17)
C12 Ir1 C13 C14 119.6(2)
Cl1 Ir1 C13 C14 179.15(13)
C1 Ir1 C13 C18 128.7(3)
N1 Ir1 C13 C18 30.0(3)
C14 Ir1 C13 C18 117.9(3)
C15 Ir1 C13 C18 157.0(3)
C16 Ir1 C13 C18 -159.5(3)
C12 Ir1 C13 C18 -122.5(3)
Cl1 Ir1 C13 C18 -62.9(3)
C12 C13 C14 C15 -2.8(3)
C18 C13 C14 C15 172.6(3)
Ir1 C13 C14 C15 -63.28(17)
C12 C13 C14 C19 -177.3(2)
C18 C13 C14 C19 -1.9(4)
Ir1 C13 C14 C19 122.2(3)
C12 C13 C14 Ir1 60.46(19)
C18 C13 C14 Ir1 -124.1(3)
C1 Ir1 C14 C15 -59.74(17)
N1 Ir1 C14 C15 -142.33(15)
C16 Ir1 C14 C15 37.51(16)
C12 Ir1 C14 C15 80.29(17)
C13 Ir1 C14 C15 115.7(2)
Cl1 Ir1 C14 C15 114.01(17)
C1 Ir1 C14 C13 -175.39(15)
N1 Ir1 C14 C13 102.02(16)
C15 Ir1 C14 C13 -115.7(2)
C16 Ir1 C14 C13 -78.14(17)
C12 Ir1 C14 C13 -35.37(16)
Cl1 Ir1 C14 C13 -1.6(2)
C1 Ir1 C14 C19 61.2(3)
N1 Ir1 C14 C19 -21.4(2)
C15 Ir1 C14 C19 120.9(3)
C16 Ir1 C14 C19 158.4(3)
C12 Ir1 C14 C19 -158.8(3)
C13 Ir1 C14 C19 -123.4(3)
Cl1 Ir1 C14 C19 -125.1(2)
C13 C14 C15 C16 3.6(3)
C19 C14 C15 C16 178.1(2)
Ir1 C14 C15 C16 -61.56(18)
C13 C14 C15 C20 -172.6(2)
C19 C14 C15 C20 1.9(4)
Ir1 C14 C15 C20 122.2(3)
C13 C14 C15 Ir1 65.15(18)
C19 C14 C15 Ir1 -120.3(3)
C1 Ir1 C15 C14 131.05(15)
N1 Ir1 C15 C14 51.52(19)
C16 Ir1 C15 C14 -118.1(2)
C12 Ir1 C15 C14 -79.54(16)
C13 Ir1 C15 C14 -38.65(15)
Cl1 Ir1 C15 C14 -132.54(13)
C1 Ir1 C15 C16 -110.88(16)
N1 Ir1 C15 C16 169.59(15)
C14 Ir1 C15 C16 118.1(2)
C12 Ir1 C15 C16 38.53(16)
C13 Ir1 C15 C16 79.42(17)
Cl1 Ir1 C15 C16 -14.5(2)
C1 Ir1 C15 C20 10.6(3)
N1 Ir1 C15 C20 -69.0(3)
C14 Ir1 C15 C20 -120.5(3)
C16 Ir1 C15 C20 121.5(3)
C12 Ir1 C15 C20 160.0(3)
C13 Ir1 C15 C20 -159.1(3)
Cl1 Ir1 C15 C20 107.0(3)
C14 C15 C16 C12 -3.0(3)
C20 C15 C16 C12 173.2(3)
Ir1 C15 C16 C12 -63.79(18)
C14 C15 C16 C21 -179.1(3)
C20 C15 C16 C21 -2.9(4)
Ir1 C15 C16 C21 120.1(3)
C14 C15 C16 Ir1 60.80(17)
C20 C15 C16 Ir1 -123.0(3)
C13 C12 C16 C15 1.3(3)
C17 C12 C16 C15 -178.2(3)
Ir1 C12 C16 C15 61.97(17)
C13 C12 C16 C21 177.7(2)
C17 C12 C16 C21 -1.8(4)
Ir1 C12 C16 C21 -121.6(3)
C13 C12 C16 Ir1 -60.71(19)
C17 C12 C16 Ir1 119.8(3)
C1 Ir1 C16 C15 77.46(16)
N1 Ir1 C16 C15 -37.0(5)
C14 Ir1 C16 C15 -37.72(15)
C12 Ir1 C16 C15 -115.9(2)
C13 Ir1 C16 C15 -80.62(16)
Cl1 Ir1 C16 C15 171.15(13)
C1 Ir1 C16 C12 -166.67(15)
N1 Ir1 C16 C12 78.8(5)
C14 Ir1 C16 C12 78.15(16)
C15 Ir1 C16 C12 115.9(2)
C13 Ir1 C16 C12 35.25(15)
Cl1 Ir1 C16 C12 -72.97(15)
C1 Ir1 C16 C21 -47.1(3)
N1 Ir1 C16 C21 -161.6(4)
C14 Ir1 C16 C21 -162.3(3)
C15 Ir1 C16 C21 -124.5(3)
C12 Ir1 C16 C21 119.6(3)
C13 Ir1 C16 C21 154.8(3)
Cl1 Ir1 C16 C21 46.6(3)
C22 Ir2 N2 C32 -179.4(2)
C35 Ir2 N2 C32 56.1(2)
C36 Ir2 N2 C32 87.1(2)
C37 Ir2 N2 C32 68.8(4)
C34 Ir2 N2 C32 17.4(2)
C33 Ir2 N2 C32 -3.1(3)
Cl2 Ir2 N2 C32 -92.4(2)
C22 Ir2 N2 C28 0.03(18)
C35 Ir2 N2 C28 -124.48(19)
C36 Ir2 N2 C28 -93.5(2)
C37 Ir2 N2 C28 -111.8(4)
C34 Ir2 N2 C28 -163.15(18)
C33 Ir2 N2 C28 176.31(17)
Cl2 Ir2 N2 C28 87.07(17)
N2 Ir2 C22 C23 -179.9(2)
C35 Ir2 C22 C23 -87.0(2)
C36 Ir2 C22 C23 -55.0(2)
C37 Ir2 C22 C23 -15.9(2)
C34 Ir2 C22 C23 -72.2(4)
C33 Ir2 C22 C23 4.0(3)
Cl2 Ir2 C22 C23 92.8(2)
N2 Ir2 C22 C27 0.98(18)
C35 Ir2 C22 C27 93.9(2)
C36 Ir2 C22 C27 125.90(19)
C37 Ir2 C22 C27 165.03(18)
C34 Ir2 C22 C27 108.7(4)
C33 Ir2 C22 C27 -175.15(17)
Cl2 Ir2 C22 C27 -86.30(18)
C27 C22 C23 C24 -1.1(4)
Ir2 C22 C23 C24 179.7(2)
C22 C23 C24 C25 0.6(4)
C23 C24 C25 C26 0.1(4)
C24 C25 C26 C27 -0.1(4)
C23 C22 C27 C26 1.1(4)
Ir2 C22 C27 C26 -179.72(19)
C23 C22 C27 C28 179.0(2)
Ir2 C22 C27 C28 -1.8(3)
C25 C26 C27 C22 -0.5(4)
C25 C26 C27 C28 -178.2(2)
C32 N2 C28 C29 -1.7(4)
Ir2 N2 C28 C29 178.85(19)
C32 N2 C28 C27 178.5(2)
Ir2 N2 C28 C27 -1.0(3)
C22 C27 C28 N2 1.8(3)
C26 C27 C28 N2 179.7(2)
C22 C27 C28 C29 -178.0(2)
C26 C27 C28 C29 -0.2(4)
N2 C28 C29 C30 1.2(4)
C27 C28 C29 C30 -179.0(2)
C28 C29 C30 C31 -0.1(4)
C29 C30 C31 C32 -0.5(4)
C28 N2 C32 C31 1.1(4)
Ir2 N2 C32 C31 -179.5(2)
C30 C31 C32 N2 0.0(4)
C22 Ir2 C33 C34 -152.18(17)
N2 Ir2 C33 C34 33.7(2)
C35 Ir2 C33 C34 -37.82(16)
C36 Ir2 C33 C34 -81.41(17)
C37 Ir2 C33 C34 -120.2(2)
Cl2 Ir2 C33 C34 120.95(15)
C22 Ir2 C33 C37 -31.9(2)
N2 Ir2 C33 C37 153.96(16)
C35 Ir2 C33 C37 82.42(17)
C36 Ir2 C33 C37 38.83(16)
C34 Ir2 C33 C37 120.2(2)
Cl2 Ir2 C33 C37 -118.81(15)
C22 Ir2 C33 C38 87.7(3)
N2 Ir2 C33 C38 -86.4(3)
C35 Ir2 C33 C38 -157.9(3)
C36 Ir2 C33 C38 158.5(3)
C37 Ir2 C33 C38 119.7(4)
C34 Ir2 C33 C38 -120.1(4)
Cl2 Ir2 C33 C38 0.8(3)
C37 C33 C34 C35 0.3(3)
C38 C33 C34 C35 -178.6(3)
Ir2 C33 C34 C35 59.63(17)
C37 C33 C34 C39 174.2(3)
C38 C33 C34 C39 -4.8(4)
Ir2 C33 C34 C39 -126.5(3)
C37 C33 C34 Ir2 -59.33(19)
C38 C33 C34 Ir2 121.7(3)
C22 Ir2 C34 C33 98.3(4)
N2 Ir2 C34 C33 -158.16(15)
C35 Ir2 C34 C33 117.9(2)
C36 Ir2 C34 C33 79.42(17)
C37 Ir2 C34 C33 36.07(16)
Cl2 Ir2 C34 C33 -65.73(16)
C22 Ir2 C34 C35 -19.6(4)
N2 Ir2 C34 C35 83.95(16)
C36 Ir2 C34 C35 -38.47(15)
C37 Ir2 C34 C35 -81.81(17)
C33 Ir2 C34 C35 -117.9(2)
Cl2 Ir2 C34 C35 176.39(13)
C22 Ir2 C34 C39 -139.8(4)
N2 Ir2 C34 C39 -36.3(3)
C35 Ir2 C34 C39 -120.3(4)
C36 Ir2 C34 C39 -158.7(3)
C37 Ir2 C34 C39 157.9(3)
C33 Ir2 C34 C39 121.9(4)
Cl2 Ir2 C34 C39 56.1(3)
C33 C34 C35 C36 0.8(3)
C39 C34 C35 C36 -173.1(3)
Ir2 C34 C35 C36 62.44(17)
C33 C34 C35 C40 176.3(2)
C39 C34 C35 C40 2.5(4)
Ir2 C34 C35 C40 -122.0(3)
C33 C34 C35 Ir2 -61.68(18)
C39 C34 C35 Ir2 124.5(3)
C22 Ir2 C35 C36 56.44(18)
N2 Ir2 C35 C36 138.21(15)
C37 Ir2 C35 C36 -37.85(15)
C34 Ir2 C35 C36 -116.7(2)
C33 Ir2 C35 C36 -79.89(16)
Cl2 Ir2 C35 C36 -123.12(15)
C22 Ir2 C35 C34 173.13(15)
N2 Ir2 C35 C34 -105.11(16)
C36 Ir2 C35 C34 116.7(2)
C37 Ir2 C35 C34 78.83(17)
C33 Ir2 C35 C34 36.79(16)
Cl2 Ir2 C35 C34 -6.4(2)
C22 Ir2 C35 C40 -64.5(3)
N2 Ir2 C35 C40 17.3(3)
C36 Ir2 C35 C40 -121.0(3)
C37 Ir2 C35 C40 -158.8(3)
C34 Ir2 C35 C40 122.4(3)
C33 Ir2 C35 C40 159.1(3)
Cl2 Ir2 C35 C40 115.9(2)
C34 C35 C36 C37 -1.5(3)
C40 C35 C36 C37 -177.1(2)
Ir2 C35 C36 C37 62.47(17)
C34 C35 C36 C41 172.3(2)
C40 C35 C36 C41 -3.3(4)
Ir2 C35 C36 C41 -123.7(3)
C34 C35 C36 Ir2 -63.99(17)
C40 C35 C36 Ir2 120.4(3)
C22 Ir2 C36 C35 -136.48(15)
N2 Ir2 C36 C35 -54.34(18)
C37 Ir2 C36 C35 117.5(2)
C34 Ir2 C36 C35 38.02(15)
C33 Ir2 C36 C35 79.77(16)
Cl2 Ir2 C36 C35 124.69(15)
C22 Ir2 C36 C37 106.00(16)
N2 Ir2 C36 C37 -171.86(15)
C35 Ir2 C36 C37 -117.5(2)
C34 Ir2 C36 C37 -79.50(17)
C33 Ir2 C36 C37 -37.75(16)
Cl2 Ir2 C36 C37 7.2(2)
C22 Ir2 C36 C41 -14.5(3)
N2 Ir2 C36 C41 67.6(3)
C35 Ir2 C36 C41 122.0(3)
C37 Ir2 C36 C41 -120.5(3)
C34 Ir2 C36 C41 160.0(3)
C33 Ir2 C36 C41 -158.3(3)
Cl2 Ir2 C36 C41 -113.3(3)
C34 C33 C37 C36 -1.2(3)
C38 C33 C37 C36 177.7(3)
Ir2 C33 C37 C36 -61.25(17)
C34 C33 C37 C42 -175.7(3)
C38 C33 C37 C42 3.3(4)
Ir2 C33 C37 C42 124.3(3)
C34 C33 C37 Ir2 60.01(19)
C38 C33 C37 Ir2 -121.1(3)
C35 C36 C37 C33 1.7(3)
C41 C36 C37 C33 -172.3(2)
Ir2 C36 C37 C33 63.33(18)
C35 C36 C37 C42 176.0(3)
C41 C36 C37 C42 2.1(4)
Ir2 C36 C37 C42 -122.3(3)
C35 C36 C37 Ir2 -61.63(17)
C41 C36 C37 Ir2 124.4(3)
C22 Ir2 C37 C33 159.97(16)
N2 Ir2 C37 C33 -92.4(4)
C35 Ir2 C37 C33 -78.46(17)
C36 Ir2 C37 C33 -116.4(2)
C34 Ir2 C37 C33 -35.72(16)
Cl2 Ir2 C37 C33 67.72(16)
C22 Ir2 C37 C36 -83.68(16)
N2 Ir2 C37 C36 24.0(4)
C35 Ir2 C37 C36 37.89(15)
C34 Ir2 C37 C36 80.63(17)
C33 Ir2 C37 C36 116.4(2)
Cl2 Ir2 C37 C36 -175.93(13)
C22 Ir2 C37 C42 37.8(3)
N2 Ir2 C37 C42 145.4(3)
C35 Ir2 C37 C42 159.3(3)
C36 Ir2 C37 C42 121.4(3)
C34 Ir2 C37 C42 -157.9(3)
C33 Ir2 C37 C42 -122.2(3)
Cl2 Ir2 C37 C42 -54.5(3)
